data_4086237
loop_
_publ_author_name
'Gao, De-Wei'
'Zheng, Chao'
'Gu, Qing'
'You, Shu-Li'

_publ_section_title
;
 Pd-Catalyzed Highly Enantioselective Synthesis of Planar Chiral
 Ferrocenylpyridine Derivatives
;
_journal_issue 18
_journal_name_full Organometallics
_journal_page_first 4618
_journal_paper_doi 10.1021/acs.organomet.5b00730
_journal_volume 34
_journal_year 2015
_chemical_absolute_configuration rmad
_chemical_formula_moiety 'C21 H20 F Fe N O'
_chemical_formula_sum 'C21 H20 F Fe N O'
_chemical_formula_weight 377.23
_chemical_name_systematic
;
 ?
;
_space_group_crystal_system monoclinic
_space_group_IT_number 4
_space_group_name_Hall 'P 2yb'
_space_group_name_H-M_alt 'P 1 21 1'
_symmetry_space_group_name_Hall 'P 2yb'
_symmetry_space_group_name_H-M 'P 1 21 1'
_atom_sites_solution_hydrogens geom
_atom_sites_solution_primary direct
_audit_creation_date 2014-09-11
_audit_creation_method
;
Olex2 1.2
(compiled 2014.07.22 svn.r2960 for OlexSys, GUI svn.r4862)
;
_cell_angle_alpha 90
_cell_angle_beta 92.043(2)
_cell_angle_gamma 90
_cell_formula_units_Z 4
_cell_length_a 7.7804(9)
_cell_length_b 13.8228(15)
_cell_length_c 16.0974(17)
_cell_measurement_reflns_used 4680
_cell_measurement_temperature 130
_cell_measurement_theta_max 29.51
_cell_measurement_theta_min 2.53
_cell_volume 1730.1(3)
_computing_cell_refinement 'SAINT v7.68A (Bruker, 2009)'
_computing_data_reduction 'SAINT v7.68A (Bruker, 2009)'
_computing_molecular_graphics 'Olex2 (Dolomanov et al., 2009)'
_computing_publication_material 'Olex2 (Dolomanov et al., 2009)'
_computing_structure_refinement 'XL (Sheldrick, 2008)'
_computing_structure_solution 'XS (Sheldrick, 2008)'
_diffrn_ambient_temperature 130
_diffrn_measured_fraction_theta_full 1.000
_diffrn_measured_fraction_theta_max 0.991
_diffrn_measurement_device_type 'Bruker APEX-II CCD'
_diffrn_measurement_method '\f and \w scans'
_diffrn_radiation_monochromator graphite
_diffrn_radiation_type MoK\a
_diffrn_radiation_wavelength 0.71073
_diffrn_reflns_av_R_equivalents 0.0366
_diffrn_reflns_av_unetI/netI 0.0620
_diffrn_reflns_laue_measured_fraction_full 1.000
_diffrn_reflns_laue_measured_fraction_max 0.991
_diffrn_reflns_limit_h_max 10
_diffrn_reflns_limit_h_min -11
_diffrn_reflns_limit_k_max 19
_diffrn_reflns_limit_k_min -16
_diffrn_reflns_limit_l_max 22
_diffrn_reflns_limit_l_min -22
_diffrn_reflns_number 16863
_diffrn_reflns_point_group_measured_fraction_full 0.897
_diffrn_reflns_point_group_measured_fraction_max 0.843
_diffrn_reflns_theta_full 25.242
_diffrn_reflns_theta_max 30.406
_diffrn_reflns_theta_min 1.266
_diffrn_standards_number 0
_exptl_absorpt_coefficient_mu 0.890
_exptl_absorpt_correction_T_max 0.7461
_exptl_absorpt_correction_T_min 0.6100
_exptl_absorpt_correction_type multi-scan
_exptl_absorpt_process_details
;
SADABS-2008/1 (Bruker,2008) was used for absorption correction.
wR2(int) was 0.0735 before and 0.0504 after correction.
The Ratio of minimum to maximum transmission is 0.8176.
The \l/2 correction factor is 0.0015.
;
_exptl_crystal_colour red
_exptl_crystal_density_diffrn 1.448
_exptl_crystal_description block
_exptl_crystal_F_000 784
_exptl_crystal_size_max 0.23
_exptl_crystal_size_mid 0.22
_exptl_crystal_size_min 0.18
_refine_diff_density_max 0.491
_refine_diff_density_min -0.445
_refine_diff_density_rms 0.065
_refine_ls_abs_structure_details
;
 Flack x determined using 2455 quotients [(I+)-(I-)]/[(I+)+(I-)]
 (Parsons, Flack and Wagner, Acta Cryst. B69 (2013) 249-259).
;
_refine_ls_abs_structure_Flack 0.024(9)
_refine_ls_extinction_method none
_refine_ls_goodness_of_fit_ref 0.996
_refine_ls_hydrogen_treatment constr
_refine_ls_matrix_type full
_refine_ls_number_parameters 461
_refine_ls_number_reflns 8808
_refine_ls_number_restraints 1
_refine_ls_restrained_S_all 0.996
_refine_ls_R_factor_all 0.0565
_refine_ls_R_factor_gt 0.0375
_refine_ls_shift/su_max 0.015
_refine_ls_shift/su_mean 0.001
_refine_ls_structure_factor_coef Fsqd
_refine_ls_weighting_details 'w=1/[\s^2^(Fo^2^)+(0.0332P)^2^+0.2990P] where P=(Fo^2^+2Fc^2^)/3'
_refine_ls_weighting_scheme calc
_refine_ls_wR_factor_gt 0.0818
_refine_ls_wR_factor_ref 0.0874
_reflns_Friedel_coverage 0.639
_reflns_friedel_fraction_full 0.785
_reflns_friedel_fraction_max 0.684
_reflns_number_gt 7090
_reflns_number_total 8808
_reflns_threshold_expression 'I > 2\s(I)'
_cod_data_source_file om5b00730_si_002.cif
_cod_data_source_block mo_dm14524_0m
_cod_depositor_comments 'Adding full bibliography for 4086237.cif.'
_cod_database_code 4086237
_shelxl_version_number 2014-3
_shelx_space_group_comment
;
The symmetry employed for this shelxl refinement is uniquely defined
by the following loop, which should always be used as a source of
symmetry information in preference to the above space-group names.
They are only intended as comments.
;
_shelx_estimated_absorpt_t_max 0.856
_shelx_estimated_absorpt_t_min 0.822
_olex2_refinement_description
;
1. Fixed Uiso
 At 1.2 times of:
  All C(H) groups
 At 1.5 times of:
  All C(H,H,H) groups
2.a Aromatic/amide H refined with riding coordinates:
 C2(H2), C3(H3), C4(H4), C9(H9), C10(H10), C23(H23), C24(H24), C25(H25),
 C30(H30), C31(H31)
2.b Idealised Me refined as rotating group:
 C17(H17A,H17B,H17C), C18(H18A,H18B,H18C), C19(H19A,H19B,H19C), C20(H20A,H20B,
 H20C), C21(H21A,H21B,H21C), C38(H38A,H38B,H38C), C39(H39A,H39B,H39C), C40(H40A,
 H40B,H40C), C41(H41A,H41B,H41C), C42(H42A,H42B,H42C)
;
_olex2_submission_special_instructions 'No special instructions were received'

loop_
_space_group_symop_operation_xyz
'x, y, z'
'-x, y+1/2, -z'

loop_
_atom_site_label
_atom_site_type_symbol
_atom_site_fract_x
_atom_site_fract_y
_atom_site_fract_z
_atom_site_U_iso_or_equiv
_atom_site_adp_type
_atom_site_occupancy
_atom_site_site_symmetry_order
_atom_site_calc_flag
_atom_site_refinement_flags_posn
Fe1 Fe 0.52946(6) 0.79534(4) 0.69710(3) 0.02201(12) Uani 1 1 d .
F1 F 1.0204(3) 0.81861(18) 0.45049(13) 0.0412(6) Uani 1 1 d .
O1 O 0.8391(4) 0.9562(2) 0.57020(19) 0.0408(7) Uani 1 1 d .
N1 N 0.9097(4) 0.6184(2) 0.63173(18) 0.0232(6) Uani 1 1 d .
C1 C 0.7820(4) 0.7577(3) 0.7065(2) 0.0227(8) Uani 1 1 d .
C2 C 0.7022(4) 0.7384(3) 0.7830(2) 0.0271(8) Uani 1 1 d .
H2 H 0.6944 0.6775 0.8100 0.033 Uiso 1 1 calc R
C3 C 0.6364(5) 0.8284(3) 0.8114(2) 0.0321(9) Uani 1 1 d .
H3 H 0.5777 0.8374 0.8615 0.038 Uiso 1 1 calc R
C4 C 0.6719(5) 0.9023(3) 0.7534(2) 0.0313(9) Uani 1 1 d .
H4 H 0.6404 0.9685 0.7571 0.038 Uiso 1 1 calc R
C5 C 0.7636(5) 0.8583(3) 0.6884(2) 0.0240(8) Uani 1 1 d .
C6 C 0.8333(5) 0.8796(3) 0.6078(2) 0.0263(8) Uani 1 1 d .
C7 C 0.9002(4) 0.7835(3) 0.5793(2) 0.0225(7) Uani 1 1 d .
C8 C 0.9827(5) 0.7539(3) 0.5093(2) 0.0257(8) Uani 1 1 d .
C9 C 1.0285(5) 0.6589(3) 0.4999(2) 0.0285(9) Uani 1 1 d .
H9 H 1.0860 0.6381 0.4520 0.034 Uiso 1 1 calc R
C10 C 0.9895(5) 0.5944(3) 0.5616(2) 0.0269(8) Uani 1 1 d .
H10 H 1.0207 0.5286 0.5542 0.032 Uiso 1 1 calc R
C11 C 0.8680(4) 0.7108(3) 0.63825(19) 0.0208(7) Uani 1 1 d .
C12 C 0.2717(5) 0.8206(3) 0.7026(2) 0.0258(8) Uani 1 1 d .
C13 C 0.3327(5) 0.8547(3) 0.6250(2) 0.0297(8) Uani 1 1 d .
C14 C 0.4045(5) 0.7739(3) 0.5839(2) 0.0317(10) Uani 1 1 d .
C15 C 0.3879(5) 0.6907(3) 0.6346(2) 0.0308(9) Uani 1 1 d .
C16 C 0.3059(4) 0.7196(3) 0.7084(2) 0.0269(7) Uani 1 1 d .
C17 C 0.1895(5) 0.8803(3) 0.7679(3) 0.0346(9) Uani 1 1 d .
H17A H 0.2278 0.8572 0.8231 0.052 Uiso 1 1 calc GR
H17B H 0.0641 0.8744 0.7618 0.052 Uiso 1 1 calc GR
H17C H 0.2226 0.9482 0.7615 0.052 Uiso 1 1 calc GR
C18 C 0.3190(6) 0.9555(3) 0.5932(3) 0.0465(12) Uani 1 1 d .
H18A H 0.3028 0.9999 0.6397 0.070 Uiso 1 1 calc GR
H18B H 0.2205 0.9604 0.5537 0.070 Uiso 1 1 calc GR
H18C H 0.4245 0.9726 0.5652 0.070 Uiso 1 1 calc GR
C19 C 0.4788(6) 0.7760(5) 0.4989(2) 0.0562(16) Uani 1 1 d .
H19A H 0.5253 0.8405 0.4883 0.084 Uiso 1 1 calc GR
H19B H 0.3885 0.7609 0.4569 0.084 Uiso 1 1 calc GR
H19C H 0.5711 0.7279 0.4962 0.084 Uiso 1 1 calc GR
C20 C 0.4433(6) 0.5894(3) 0.6139(3) 0.0491(13) Uani 1 1 d .
H20A H 0.5513 0.5917 0.5844 0.074 Uiso 1 1 calc GR
H20B H 0.3543 0.5584 0.5785 0.074 Uiso 1 1 calc GR
H20C H 0.4605 0.5521 0.6653 0.074 Uiso 1 1 calc GR
C21 C 0.2619(6) 0.6552(3) 0.7800(3) 0.0425(11) Uani 1 1 d .
H21A H 0.3453 0.6022 0.7847 0.064 Uiso 1 1 calc GR
H21B H 0.1462 0.6286 0.7703 0.064 Uiso 1 1 calc GR
H21C H 0.2656 0.6930 0.8315 0.064 Uiso 1 1 calc GR
Fe2 Fe 0.29191(6) 0.21188(4) 0.88331(3) 0.02398(12) Uani 1 1 d .
F2 F 0.7839(3) 0.50889(17) 0.90454(16) 0.0405(6) Uani 1 1 d .
O2 O 0.6258(3) 0.3595(2) 1.02144(16) 0.0329(6) Uani 1 1 d .
N2 N 0.6560(4) 0.2991(3) 0.72870(18) 0.0314(7) Uani 1 1 d .
C22 C 0.5392(4) 0.2062(3) 0.8478(2) 0.0256(7) Uani 1 1 d .
C23 C 0.4574(5) 0.1168(3) 0.8305(3) 0.0312(8) Uani 1 1 d .
H23 H 0.4420 0.0871 0.7775 0.037 Uiso 1 1 calc R
C24 C 0.4027(5) 0.0799(3) 0.9076(3) 0.0337(9) Uani 1 1 d .
H24 H 0.3453 0.0200 0.9147 0.040 Uiso 1 1 calc R
C25 C 0.4465(5) 0.1460(3) 0.9723(3) 0.0304(9) Uani 1 1 d .
H25 H 0.4222 0.1393 1.0295 0.036 Uiso 1 1 calc R
C26 C 0.5339(4) 0.2243(3) 0.9351(2) 0.0246(7) Uani 1 1 d .
C27 C 0.6085(4) 0.3195(3) 0.9549(2) 0.0248(8) Uani 1 1 d .
C28 C 0.6628(4) 0.3564(3) 0.8715(2) 0.0226(7) Uani 1 1 d .
C29 C 0.7416(5) 0.4406(3) 0.8475(2) 0.0274(8) Uani 1 1 d .
C30 C 0.7766(5) 0.4552(3) 0.7653(3) 0.0343(9) Uani 1 1 d .
H30 H 0.8298 0.5131 0.7475 0.041 Uiso 1 1 calc R
C31 C 0.7321(5) 0.3834(3) 0.7099(2) 0.0347(9) Uani 1 1 d .
H31 H 0.7573 0.3940 0.6533 0.042 Uiso 1 1 calc R
C32 C 0.6225(4) 0.2889(3) 0.8086(2) 0.0249(7) Uani 1 1 d .
C33 C 0.0783(5) 0.2624(3) 0.9399(2) 0.0350(10) Uani 1 1 d .
C34 C 0.1574(5) 0.3389(3) 0.8957(3) 0.0344(10) Uani 1 1 d .
C35 C 0.1603(5) 0.3118(3) 0.8104(2) 0.0292(8) Uani 1 1 d .
C36 C 0.0835(4) 0.2190(3) 0.8021(2) 0.0269(7) Uani 1 1 d .
C37 C 0.0320(5) 0.1875(3) 0.8821(2) 0.0302(9) Uani 1 1 d .
C38 C 0.0416(6) 0.2615(5) 1.0305(3) 0.0644(19) Uani 1 1 d .
H38A H 0.0528 0.1954 1.0520 0.097 Uiso 1 1 calc GR
H38B H -0.0756 0.2849 1.0383 0.097 Uiso 1 1 calc GR
H38C H 0.1237 0.3038 1.0605 0.097 Uiso 1 1 calc GR
C39 C 0.2219(7) 0.4325(4) 0.9316(3) 0.0552(14) Uani 1 1 d .
H39A H 0.2495 0.4240 0.9910 0.083 Uiso 1 1 calc GR
H39B H 0.1329 0.4822 0.9241 0.083 Uiso 1 1 calc GR
H39C H 0.3254 0.4524 0.9032 0.083 Uiso 1 1 calc GR
C40 C 0.2298(6) 0.3710(4) 0.7413(3) 0.0464(12) Uani 1 1 d .
H40A H 0.3293 0.4083 0.7622 0.070 Uiso 1 1 calc GR
H40B H 0.1405 0.4153 0.7198 0.070 Uiso 1 1 calc GR
H40C H 0.2652 0.3281 0.6965 0.070 Uiso 1 1 calc GR
C41 C 0.0536(6) 0.1653(3) 0.7216(3) 0.0418(11) Uani 1 1 d .
H41A H 0.1535 0.1734 0.6869 0.063 Uiso 1 1 calc GR
H41B H -0.0491 0.1911 0.6923 0.063 Uiso 1 1 calc GR
H41C H 0.0369 0.0964 0.7332 0.063 Uiso 1 1 calc GR
C42 C -0.0534(6) 0.0935(4) 0.9009(3) 0.0505(13) Uani 1 1 d .
H42A H -0.0432 0.0495 0.8536 0.076 Uiso 1 1 calc GR
H42B H -0.1753 0.1049 0.9109 0.076 Uiso 1 1 calc GR
H42C H 0.0022 0.0645 0.9505 0.076 Uiso 1 1 calc GR

loop_
_atom_site_aniso_label
_atom_site_aniso_U_11
_atom_site_aniso_U_22
_atom_site_aniso_U_33
_atom_site_aniso_U_23
_atom_site_aniso_U_13
_atom_site_aniso_U_12
Fe1 0.0170(2) 0.0273(3) 0.0215(2) -0.0019(2) -0.00263(17) 0.0019(2)
F1 0.0440(14) 0.0472(17) 0.0333(12) 0.0131(11) 0.0147(10) -0.0023(11)
O1 0.0403(17) 0.0216(15) 0.0608(19) 0.0094(14) 0.0082(14) -0.0003(13)
N1 0.0196(14) 0.0221(16) 0.0280(15) 0.0023(13) 0.0031(11) 0.0029(12)
C1 0.0168(16) 0.029(2) 0.0219(17) -0.0013(14) -0.0020(13) 0.0019(14)
C2 0.0199(17) 0.041(2) 0.0198(16) 0.0040(15) -0.0023(13) 0.0040(15)
C3 0.0217(18) 0.050(3) 0.0239(18) -0.0100(17) -0.0064(14) 0.0070(16)
C4 0.0224(18) 0.034(2) 0.038(2) -0.0153(18) -0.0066(16) 0.0040(16)
C5 0.0192(17) 0.022(2) 0.0299(19) -0.0069(15) -0.0057(14) -0.0011(14)
C6 0.0185(17) 0.022(2) 0.039(2) 0.0013(16) -0.0011(15) -0.0044(14)
C7 0.0197(15) 0.0208(19) 0.0268(16) -0.0003(15) -0.0015(12) -0.0009(14)
C8 0.0216(18) 0.032(2) 0.0238(17) 0.0052(15) 0.0012(14) -0.0022(15)
C9 0.0248(19) 0.036(2) 0.0249(18) -0.0022(16) 0.0035(15) 0.0025(16)
C10 0.0227(18) 0.030(2) 0.0281(19) -0.0045(16) -0.0004(14) 0.0041(15)
C11 0.0143(14) 0.0236(18) 0.0241(15) -0.0013(17) -0.0027(11) -0.0007(15)
C12 0.0177(16) 0.030(2) 0.0294(19) -0.0014(15) -0.0039(14) -0.0016(14)
C13 0.0232(19) 0.034(2) 0.031(2) 0.0055(17) -0.0082(15) -0.0021(16)
C14 0.0225(18) 0.048(3) 0.0239(18) -0.0041(17) -0.0060(14) -0.0048(17)
C15 0.0218(18) 0.034(2) 0.036(2) -0.0105(17) -0.0084(15) 0.0005(15)
C16 0.0238(17) 0.0257(19) 0.0305(18) -0.0006(17) -0.0054(14) -0.0027(16)
C17 0.0222(19) 0.038(2) 0.044(2) -0.0113(19) -0.0012(16) 0.0037(17)
C18 0.042(3) 0.042(3) 0.055(3) 0.020(2) -0.012(2) -0.001(2)
C19 0.039(2) 0.106(5) 0.0236(19) -0.003(2) -0.0058(17) -0.008(3)
C20 0.039(3) 0.039(3) 0.068(3) -0.027(2) -0.016(2) 0.007(2)
C21 0.043(3) 0.040(3) 0.044(2) 0.013(2) -0.005(2) -0.009(2)
Fe2 0.0209(2) 0.0226(3) 0.0284(3) 0.0009(2) 0.00057(19) 0.0034(2)
F2 0.0384(14) 0.0289(14) 0.0547(15) -0.0084(11) 0.0090(11) -0.0084(10)
O2 0.0318(15) 0.0406(17) 0.0263(14) -0.0065(12) 0.0007(11) 0.0007(12)
N2 0.0306(16) 0.0358(19) 0.0284(14) -0.0021(16) 0.0083(12) 0.0033(16)
C22 0.0223(16) 0.0221(18) 0.0322(17) -0.0034(17) 0.0007(13) 0.0053(16)
C23 0.0233(18) 0.025(2) 0.045(2) -0.0057(18) 0.0006(16) 0.0051(16)
C24 0.0248(19) 0.020(2) 0.056(3) 0.0069(18) 0.0015(18) 0.0038(15)
C25 0.0231(18) 0.029(2) 0.039(2) 0.0101(17) -0.0009(16) 0.0043(16)
C26 0.0215(16) 0.023(2) 0.0287(17) 0.0040(16) -0.0022(13) 0.0042(14)
C27 0.0191(16) 0.028(2) 0.0268(17) 0.0006(14) -0.0005(13) 0.0033(13)
C28 0.0198(16) 0.0218(18) 0.0263(17) -0.0013(14) 0.0023(13) 0.0021(14)
C29 0.0249(18) 0.022(2) 0.036(2) -0.0040(16) 0.0042(15) 0.0020(14)
C30 0.028(2) 0.031(2) 0.045(2) 0.0097(19) 0.0132(17) 0.0029(17)
C31 0.033(2) 0.042(3) 0.029(2) 0.0061(18) 0.0116(16) 0.0052(19)
C32 0.0202(15) 0.026(2) 0.0286(16) 0.0001(17) 0.0049(12) 0.0049(16)
C33 0.0207(18) 0.058(3) 0.0262(19) -0.0023(18) -0.0021(15) 0.0156(17)
C34 0.027(2) 0.033(2) 0.043(2) -0.0076(19) -0.0066(17) 0.0134(17)
C35 0.0279(19) 0.025(2) 0.0345(19) -0.0007(17) 0.0004(15) 0.0071(16)
C36 0.0277(18) 0.0240(19) 0.0287(17) 0.0003(17) -0.0017(14) 0.0068(17)
C37 0.0193(18) 0.037(3) 0.034(2) 0.0096(17) -0.0024(15) 0.0048(16)
C38 0.036(2) 0.128(6) 0.029(2) -0.005(3) -0.0024(18) 0.034(3)
C39 0.045(3) 0.039(3) 0.080(4) -0.027(3) -0.020(3) 0.019(2)
C40 0.042(3) 0.037(3) 0.060(3) 0.020(2) 0.006(2) 0.008(2)
C41 0.052(3) 0.037(3) 0.036(2) -0.0081(19) -0.011(2) 0.015(2)
C42 0.024(2) 0.058(3) 0.069(3) 0.027(3) -0.006(2) -0.005(2)

loop_
_atom_type_symbol
_atom_type_description
_atom_type_scat_dispersion_real
_atom_type_scat_dispersion_imag
_atom_type_scat_source
C C 0.0033 0.0016 'International Tables Vol C Tables 4.2.6.8 and 6.1.1.4'
H H 0.0000 0.0000 'International Tables Vol C Tables 4.2.6.8 and 6.1.1.4'
F F 0.0171 0.0103 'International Tables Vol C Tables 4.2.6.8 and 6.1.1.4'
Fe Fe 0.3463 0.8444 'International Tables Vol C Tables 4.2.6.8 and 6.1.1.4'
N N 0.0061 0.0033 'International Tables Vol C Tables 4.2.6.8 and 6.1.1.4'
O O 0.0106 0.0060 'International Tables Vol C Tables 4.2.6.8 and 6.1.1.4'

loop_
_geom_angle_atom_site_label_1
_geom_angle_atom_site_label_2
_geom_angle_atom_site_label_3
_geom_angle
C1 Fe1 C2 40.83(14)
C1 Fe1 C3 68.22(14)
C1 Fe1 C4 69.18(15)
C1 Fe1 C12 171.60(15)
C1 Fe1 C13 147.29(15)
C1 Fe1 C14 117.00(15)
C1 Fe1 C15 110.80(15)
C1 Fe1 C16 133.25(16)
C2 Fe1 C13 171.69(16)
C2 Fe1 C14 145.10(17)
C2 Fe1 C15 112.73(16)
C3 Fe1 C2 40.75(15)
C3 Fe1 C13 133.58(17)
C3 Fe1 C14 174.04(17)
C3 Fe1 C15 142.23(18)
C3 Fe1 C16 110.79(16)
C4 Fe1 C2 69.27(18)
C4 Fe1 C3 40.63(17)
C4 Fe1 C13 110.05(16)
C4 Fe1 C14 136.91(17)
C4 Fe1 C15 177.10(18)
C4 Fe1 C16 141.46(15)
C5 Fe1 C1 41.16(15)
C5 Fe1 C2 69.05(16)
C5 Fe1 C3 68.17(16)
C5 Fe1 C4 40.95(15)
C5 Fe1 C12 144.68(15)
C5 Fe1 C13 116.23(16)
C5 Fe1 C14 113.48(15)
C5 Fe1 C15 137.23(15)
C5 Fe1 C16 174.41(16)
C12 Fe1 C2 131.14(15)
C12 Fe1 C3 106.98(15)
C12 Fe1 C4 112.07(15)
C12 Fe1 C13 40.87(15)
C12 Fe1 C14 68.21(15)
C12 Fe1 C15 68.40(15)
C12 Fe1 C16 40.82(16)
C13 Fe1 C15 68.30(17)
C14 Fe1 C13 40.46(17)
C14 Fe1 C15 40.33(16)
C16 Fe1 C2 106.42(15)
C16 Fe1 C13 68.67(16)
C16 Fe1 C14 68.16(14)
C16 Fe1 C15 40.65(15)
C11 N1 C10 115.1(3)
C2 C1 Fe1 70.3(2)
C2 C1 C5 108.3(3)
C2 C1 C11 142.6(4)
C5 C1 Fe1 69.2(2)
C5 C1 C11 109.0(3)
C11 C1 Fe1 121.7(2)
Fe1 C2 H2 126.6
C1 C2 Fe1 68.92(19)
C1 C2 H2 126.7
C1 C2 C3 106.7(3)
C3 C2 Fe1 69.3(2)
C3 C2 H2 126.7
Fe1 C3 H3 127.0
C2 C3 Fe1 69.9(2)
C2 C3 H3 125.1
C4 C3 Fe1 69.6(2)
C4 C3 C2 109.7(3)
C4 C3 H3 125.1
Fe1 C4 H4 126.1
C3 C4 Fe1 69.8(2)
C3 C4 H4 126.6
C3 C4 C5 106.9(4)
C5 C4 Fe1 69.1(2)
C5 C4 H4 126.6
C1 C5 Fe1 69.6(2)
C1 C5 C6 110.0(3)
C4 C5 Fe1 70.0(2)
C4 C5 C1 108.4(4)
C4 C5 C6 141.4(4)
C6 C5 Fe1 120.8(2)
O1 C6 C5 129.8(4)
O1 C6 C7 126.5(4)
C5 C6 C7 103.7(3)
C8 C7 C6 133.4(3)
C8 C7 C11 116.0(3)
C11 C7 C6 110.6(3)
F1 C8 C7 120.0(4)
F1 C8 C9 119.8(3)
C9 C8 C7 120.3(3)
C8 C9 H9 120.8
C8 C9 C10 118.5(4)
C10 C9 H9 120.8
N1 C10 C9 124.4(4)
N1 C10 H10 117.8
C9 C10 H10 117.8
N1 C11 C1 127.5(3)
N1 C11 C7 125.8(3)
C7 C11 C1 106.7(3)
C13 C12 Fe1 70.2(2)
C13 C12 C17 126.5(4)
C16 C12 Fe1 69.7(2)
C16 C12 C13 108.2(3)
C16 C12 C17 125.2(4)
C17 C12 Fe1 124.7(3)
C12 C13 Fe1 68.9(2)
C12 C13 C18 125.9(4)
C14 C13 Fe1 69.7(2)
C14 C13 C12 107.2(3)
C14 C13 C18 126.9(4)
C18 C13 Fe1 127.6(3)
C13 C14 Fe1 69.8(2)
C13 C14 C19 125.3(4)
C15 C14 Fe1 69.9(2)
C15 C14 C13 108.8(3)
C15 C14 C19 125.8(4)
C19 C14 Fe1 128.2(3)
C14 C15 Fe1 69.8(2)
C14 C15 C16 107.8(4)
C14 C15 C20 126.4(4)
C16 C15 Fe1 69.1(2)
C16 C15 C20 125.8(4)
C20 C15 Fe1 127.5(3)
C12 C16 Fe1 69.4(2)
C12 C16 C15 107.9(3)
C12 C16 C21 125.7(4)
C15 C16 Fe1 70.2(2)
C15 C16 C21 126.4(4)
C21 C16 Fe1 126.1(3)
C12 C17 H17A 109.5
C12 C17 H17B 109.5
C12 C17 H17C 109.5
H17A C17 H17B 109.5
H17A C17 H17C 109.5
H17B C17 H17C 109.5
C13 C18 H18A 109.5
C13 C18 H18B 109.5
C13 C18 H18C 109.5
H18A C18 H18B 109.5
H18A C18 H18C 109.5
H18B C18 H18C 109.5
C14 C19 H19A 109.5
C14 C19 H19B 109.5
C14 C19 H19C 109.5
H19A C19 H19B 109.5
H19A C19 H19C 109.5
H19B C19 H19C 109.5
C15 C20 H20A 109.5
C15 C20 H20B 109.5
C15 C20 H20C 109.5
H20A C20 H20B 109.5
H20A C20 H20C 109.5
H20B C20 H20C 109.5
C16 C21 H21A 109.5
C16 C21 H21B 109.5
C16 C21 H21C 109.5
H21A C21 H21B 109.5
H21A C21 H21C 109.5
H21B C21 H21C 109.5
C22 Fe2 C23 40.60(16)
C22 Fe2 C24 67.82(16)
C22 Fe2 C25 68.96(15)
C22 Fe2 C26 41.14(14)
C22 Fe2 C33 158.81(17)
C22 Fe2 C34 123.45(18)
C22 Fe2 C35 108.82(15)
C22 Fe2 C36 124.00(14)
C22 Fe2 C37 159.48(16)
C23 Fe2 C24 40.60(16)
C23 Fe2 C25 69.09(17)
C23 Fe2 C33 159.59(18)
C23 Fe2 C34 156.68(17)
C23 Fe2 C35 120.08(15)
C23 Fe2 C36 105.13(15)
C23 Fe2 C37 121.70(17)
C24 Fe2 C25 40.49(17)
C24 Fe2 C34 162.40(17)
C24 Fe2 C35 154.46(16)
C25 Fe2 C34 126.78(17)
C25 Fe2 C35 164.24(17)
C26 Fe2 C23 68.79(15)
C26 Fe2 C24 67.72(16)
C26 Fe2 C25 40.68(15)
C26 Fe2 C33 122.83(15)
C26 Fe2 C34 110.74(16)
C26 Fe2 C35 127.53(16)
C26 Fe2 C36 162.78(14)
C26 Fe2 C37 156.10(14)
C33 Fe2 C24 124.15(17)
C33 Fe2 C25 107.79(16)
C33 Fe2 C34 40.70(17)
C33 Fe2 C35 68.29(15)
C33 Fe2 C36 68.35(14)
C33 Fe2 C37 40.86(17)
C34 Fe2 C35 40.45(15)
C36 Fe2 C24 118.84(17)
C36 Fe2 C25 153.94(16)
C36 Fe2 C34 68.11(15)
C36 Fe2 C35 40.42(16)
C36 Fe2 C37 40.85(15)
C37 Fe2 C24 105.27(16)
C37 Fe2 C25 119.18(16)
C37 Fe2 C34 68.68(17)
C37 Fe2 C35 68.58(16)
C32 N2 C31 114.3(3)
C23 C22 Fe2 70.4(2)
C23 C22 C26 108.6(3)
C23 C22 C32 143.0(3)
C26 C22 Fe2 69.83(19)
C26 C22 C32 108.4(3)
C32 C22 Fe2 122.0(3)
Fe2 C23 H23 126.1
C22 C23 Fe2 69.0(2)
C22 C23 H23 126.6
C22 C23 C24 106.7(3)
C24 C23 Fe2 69.8(2)
C24 C23 H23 126.6
Fe2 C24 H24 127.1
C23 C24 Fe2 69.6(2)
C23 C24 H24 125.1
C25 C24 Fe2 69.8(2)
C25 C24 C23 109.8(4)
C25 C24 H24 125.1
Fe2 C25 H25 126.0
C24 C25 Fe2 69.7(2)
C24 C25 H25 126.7
C24 C25 C26 106.6(3)
C26 C25 Fe2 69.2(2)
C26 C25 H25 126.7
C22 C26 Fe2 69.04(19)
C22 C26 C27 110.2(3)
C25 C26 Fe2 70.1(2)
C25 C26 C22 108.2(3)
C25 C26 C27 141.4(3)
C27 C26 Fe2 121.1(2)
O2 C27 C26 129.3(3)
O2 C27 C28 127.3(4)
C26 C27 C28 103.3(3)
C29 C28 C27 132.6(3)
C29 C28 C32 116.7(3)
C32 C28 C27 110.7(3)
F2 C29 C28 120.0(3)
F2 C29 C30 120.0(4)
C28 C29 C30 120.0(4)
C29 C30 H30 121.1
C31 C30 C29 117.8(4)
C31 C30 H30 121.1
N2 C31 C30 125.7(4)
N2 C31 H31 117.1
C30 C31 H31 117.1
N2 C32 C22 127.2(4)
N2 C32 C28 125.5(4)
C28 C32 C22 107.4(3)
C34 C33 Fe2 70.1(2)
C34 C33 C37 108.4(3)
C34 C33 C38 126.3(4)
C37 C33 Fe2 69.7(2)
C37 C33 C38 125.2(4)
C38 C33 Fe2 128.1(3)
C33 C34 Fe2 69.2(2)
C33 C34 C39 126.4(4)
C35 C34 Fe2 69.9(2)
C35 C34 C33 107.9(4)
C35 C34 C39 125.7(4)
C39 C34 Fe2 127.6(3)
C34 C35 Fe2 69.7(2)
C34 C35 C40 126.2(4)
C36 C35 Fe2 69.3(2)
C36 C35 C34 107.9(3)
C36 C35 C40 125.8(4)
C40 C35 Fe2 127.2(3)
C35 C36 Fe2 70.2(2)
C35 C36 C37 108.7(3)
C35 C36 C41 125.4(4)
C37 C36 Fe2 69.61(19)
C37 C36 C41 125.8(4)
C41 C36 Fe2 128.4(3)
C33 C37 Fe2 69.4(2)
C33 C37 C42 126.9(4)
C36 C37 Fe2 69.5(2)
C36 C37 C33 107.1(4)
C36 C37 C42 126.0(4)
C42 C37 Fe2 125.9(3)
C33 C38 H38A 109.5
C33 C38 H38B 109.5
C33 C38 H38C 109.5
H38A C38 H38B 109.5
H38A C38 H38C 109.5
H38B C38 H38C 109.5
C34 C39 H39A 109.5
C34 C39 H39B 109.5
C34 C39 H39C 109.5
H39A C39 H39B 109.5
H39A C39 H39C 109.5
H39B C39 H39C 109.5
C35 C40 H40A 109.5
C35 C40 H40B 109.5
C35 C40 H40C 109.5
H40A C40 H40B 109.5
H40A C40 H40C 109.5
H40B C40 H40C 109.5
C36 C41 H41A 109.5
C36 C41 H41B 109.5
C36 C41 H41C 109.5
H41A C41 H41B 109.5
H41A C41 H41C 109.5
H41B C41 H41C 109.5
C37 C42 H42A 109.5
C37 C42 H42B 109.5
C37 C42 H42C 109.5
H42A C42 H42B 109.5
H42A C42 H42C 109.5
H42B C42 H42C 109.5

loop_
_geom_bond_atom_site_label_1
_geom_bond_atom_site_label_2
_geom_bond_distance
Fe1 C1 2.033(4)
Fe1 C2 2.051(3)
Fe1 C3 2.044(4)
Fe1 C4 2.040(4)
Fe1 C5 2.028(4)
Fe1 C12 2.040(4)
Fe1 C13 2.058(4)
Fe1 C14 2.057(3)
Fe1 C15 2.059(4)
Fe1 C16 2.044(4)
F1 C8 1.342(4)
O1 C6 1.221(5)
N1 C10 1.349(4)
N1 C11 1.323(5)
C1 C2 1.425(5)
C1 C5 1.428(5)
C1 C11 1.458(5)
C2 H2 0.9500
C2 C3 1.426(5)
C3 H3 0.9500
C3 C4 1.418(6)
C4 H4 0.9500
C4 C5 1.423(5)
C5 C6 1.454(5)
C6 C7 1.506(5)
C7 C8 1.378(5)
C7 C11 1.410(5)
C8 C9 1.371(5)
C9 H9 0.9500
C9 C10 1.376(6)
C10 H10 0.9500
C12 C13 1.431(5)
C12 C16 1.424(6)
C12 C17 1.498(5)
C13 C14 1.423(6)
C13 C18 1.487(6)
C14 C15 1.419(6)
C14 C19 1.504(6)
C15 C16 1.425(5)
C15 C20 1.506(6)
C16 C21 1.504(6)
C17 H17A 0.9800
C17 H17B 0.9800
C17 H17C 0.9800
C18 H18A 0.9800
C18 H18B 0.9800
C18 H18C 0.9800
C19 H19A 0.9800
C19 H19B 0.9800
C19 H19C 0.9800
C20 H20A 0.9800
C20 H20B 0.9800
C20 H20C 0.9800
C21 H21A 0.9800
C21 H21B 0.9800
C21 H21C 0.9800
Fe2 C22 2.028(3)
Fe2 C23 2.046(4)
Fe2 C24 2.049(4)
Fe2 C25 2.051(4)
Fe2 C26 2.039(3)
Fe2 C33 2.046(4)
Fe2 C34 2.058(4)
Fe2 C35 2.061(4)
Fe2 C36 2.049(3)
Fe2 C37 2.050(4)
F2 C29 1.350(4)
O2 C27 1.208(4)
N2 C31 1.347(6)
N2 C32 1.329(4)
C22 C23 1.413(6)
C22 C26 1.429(5)
C22 C32 1.467(6)
C23 H23 0.9500
C23 C24 1.421(6)
C24 H24 0.9500
C24 C25 1.419(6)
C25 H25 0.9500
C25 C26 1.422(5)
C26 C27 1.469(5)
C27 C28 1.511(5)
C28 C29 1.376(5)
C28 C32 1.405(5)
C29 C30 1.376(5)
C30 H30 0.9500
C30 C31 1.369(6)
C31 H31 0.9500
C33 C34 1.427(6)
C33 C37 1.430(6)
C33 C38 1.495(6)
C34 C35 1.424(5)
C34 C39 1.496(6)
C35 C36 1.420(6)
C35 C40 1.498(6)
C36 C37 1.430(5)
C36 C41 1.504(5)
C37 C42 1.494(6)
C38 H38A 0.9800
C38 H38B 0.9800
C38 H38C 0.9800
C39 H39A 0.9800
C39 H39B 0.9800
C39 H39C 0.9800
C40 H40A 0.9800
C40 H40B 0.9800
C40 H40C 0.9800
C41 H41A 0.9800
C41 H41B 0.9800
C41 H41C 0.9800
C42 H42A 0.9800
C42 H42B 0.9800
C42 H42C 0.9800

loop_
_geom_hbond_atom_site_label_D
_geom_hbond_atom_site_label_H
_geom_hbond_atom_site_label_A
_geom_hbond_distance_DH
_geom_hbond_distance_HA
_geom_hbond_distance_DA
_geom_hbond_angle_DHA
_geom_hbond_site_symmetry_A
C10 H10 O1 0.95 2.52 3.182(5) 126.8 2_746

loop_
_geom_torsion_atom_site_label_1
_geom_torsion_atom_site_label_2
_geom_torsion_atom_site_label_3
_geom_torsion_atom_site_label_4
_geom_torsion
Fe1 C1 C2 C3 -59.3(2)
Fe1 C1 C5 C4 59.4(3)
Fe1 C1 C5 C6 -116.5(3)
Fe1 C1 C11 N1 -103.7(4)
Fe1 C1 C11 C7 76.6(3)
Fe1 C2 C3 C4 -58.3(3)
Fe1 C3 C4 C5 -59.4(2)
Fe1 C4 C5 C1 -59.2(3)
Fe1 C4 C5 C6 114.7(5)
Fe1 C5 C6 O1 101.1(4)
Fe1 C5 C6 C7 -79.1(3)
Fe1 C12 C13 C14 59.4(3)
Fe1 C12 C13 C18 -121.9(4)
Fe1 C12 C16 C15 -59.9(2)
Fe1 C12 C16 C21 120.3(4)
Fe1 C13 C14 C15 59.2(3)
Fe1 C13 C14 C19 -123.1(4)
Fe1 C14 C15 C16 58.9(2)
Fe1 C14 C15 C20 -122.3(4)
Fe1 C15 C16 C12 59.4(2)
Fe1 C15 C16 C21 -120.8(4)
F1 C8 C9 C10 179.5(3)
O1 C6 C7 C8 0.7(7)
O1 C6 C7 C11 -178.8(3)
C1 C2 C3 Fe1 59.1(2)
C1 C2 C3 C4 0.8(4)
C1 C5 C6 O1 178.7(4)
C1 C5 C6 C7 -1.5(4)
C2 C1 C5 Fe1 -59.6(2)
C2 C1 C5 C4 -0.2(4)
C2 C1 C5 C6 -176.1(3)
C2 C1 C11 N1 -4.8(7)
C2 C1 C11 C7 175.5(4)
C2 C3 C4 Fe1 58.5(3)
C2 C3 C4 C5 -0.9(4)
C3 C4 C5 Fe1 59.9(3)
C3 C4 C5 C1 0.7(4)
C3 C4 C5 C6 174.6(5)
C4 C5 C6 O1 4.9(8)
C4 C5 C6 C7 -175.3(5)
C5 C1 C2 Fe1 59.0(3)
C5 C1 C2 C3 -0.4(4)
C5 C1 C11 N1 179.4(3)
C5 C1 C11 C7 -0.2(4)
C5 C6 C7 C8 -179.1(4)
C5 C6 C7 C11 1.4(4)
C6 C7 C8 F1 1.3(6)
C6 C7 C8 C9 -179.6(4)
C6 C7 C11 N1 179.6(3)
C6 C7 C11 C1 -0.7(4)
C7 C8 C9 C10 0.4(6)
C8 C7 C11 N1 -0.1(5)
C8 C7 C11 C1 179.6(3)
C8 C9 C10 N1 -0.6(6)
C10 N1 C11 C1 -179.8(3)
C10 N1 C11 C7 -0.2(5)
C11 N1 C10 C9 0.5(5)
C11 C1 C2 Fe1 -116.8(5)
C11 C1 C2 C3 -176.1(4)
C11 C1 C5 Fe1 117.7(3)
C11 C1 C5 C4 177.1(3)
C11 C1 C5 C6 1.1(4)
C11 C7 C8 F1 -179.2(3)
C11 C7 C8 C9 0.0(5)
C12 C13 C14 Fe1 -58.9(2)
C12 C13 C14 C15 0.3(4)
C12 C13 C14 C19 177.9(3)
C13 C12 C16 Fe1 59.9(2)
C13 C12 C16 C15 0.0(4)
C13 C12 C16 C21 -179.8(3)
C13 C14 C15 Fe1 -59.1(3)
C13 C14 C15 C16 -0.3(4)
C13 C14 C15 C20 178.5(4)
C14 C15 C16 Fe1 -59.2(3)
C14 C15 C16 C12 0.2(4)
C14 C15 C16 C21 180.0(3)
C16 C12 C13 Fe1 -59.6(2)
C16 C12 C13 C14 -0.2(4)
C16 C12 C13 C18 178.5(4)
C17 C12 C13 Fe1 119.2(4)
C17 C12 C13 C14 178.6(3)
C17 C12 C13 C18 -2.7(6)
C17 C12 C16 Fe1 -118.9(4)
C17 C12 C16 C15 -178.8(3)
C17 C12 C16 C21 1.4(6)
C18 C13 C14 Fe1 122.4(4)
C18 C13 C14 C15 -178.4(4)
C18 C13 C14 C19 -0.7(6)
C19 C14 C15 Fe1 123.2(4)
C19 C14 C15 C16 -178.0(3)
C19 C14 C15 C20 0.9(6)
C20 C15 C16 Fe1 121.9(4)
C20 C15 C16 C12 -178.7(4)
C20 C15 C16 C21 1.1(6)
Fe2 C22 C23 C24 -59.9(3)
Fe2 C22 C26 C25 59.4(2)
Fe2 C22 C26 C27 -116.6(3)
Fe2 C22 C32 N2 -104.5(4)
Fe2 C22 C32 C28 75.9(3)
Fe2 C23 C24 C25 -58.3(3)
Fe2 C24 C25 C26 -59.6(2)
Fe2 C25 C26 C22 -58.7(2)
Fe2 C25 C26 C27 115.3(5)
Fe2 C26 C27 O2 102.7(4)
Fe2 C26 C27 C28 -78.2(3)
Fe2 C33 C34 C35 59.4(3)
Fe2 C33 C34 C39 -122.1(4)
Fe2 C33 C37 C36 -59.6(2)
Fe2 C33 C37 C42 120.1(4)
Fe2 C34 C35 C36 59.0(3)
Fe2 C34 C35 C40 -121.8(4)
Fe2 C35 C36 C37 59.2(2)
Fe2 C35 C36 C41 -123.7(4)
Fe2 C36 C37 C33 59.6(2)
Fe2 C36 C37 C42 -120.2(4)
F2 C29 C30 C31 179.6(3)
O2 C27 C28 C29 -0.4(7)
O2 C27 C28 C32 179.4(3)
C22 C23 C24 Fe2 59.4(2)
C22 C23 C24 C25 1.1(4)
C22 C26 C27 O2 179.8(4)
C22 C26 C27 C28 -1.1(3)
C23 C22 C26 Fe2 -60.0(2)
C23 C22 C26 C25 -0.6(4)
C23 C22 C26 C27 -176.6(3)
C23 C22 C32 N2 -4.7(8)
C23 C22 C32 C28 175.7(5)
C23 C24 C25 Fe2 58.2(3)
C23 C24 C25 C26 -1.4(4)
C24 C25 C26 Fe2 59.9(3)
C24 C25 C26 C22 1.2(4)
C24 C25 C26 C27 175.2(4)
C25 C26 C27 O2 5.9(7)
C25 C26 C27 C28 -175.0(4)
C26 C22 C23 Fe2 59.6(2)
C26 C22 C23 C24 -0.3(4)
C26 C22 C32 N2 178.3(3)
C26 C22 C32 C28 -1.3(4)
C26 C27 C28 C29 -179.5(4)
C26 C27 C28 C32 0.3(4)
C27 C28 C29 F2 -0.3(6)
C27 C28 C29 C30 179.9(4)
C27 C28 C32 N2 -179.0(3)
C27 C28 C32 C22 0.6(4)
C28 C29 C30 C31 -0.7(6)
C29 C28 C32 N2 0.8(5)
C29 C28 C32 C22 -179.6(3)
C29 C30 C31 N2 0.3(6)
C31 N2 C32 C22 179.3(3)
C31 N2 C32 C28 -1.2(5)
C32 N2 C31 C30 0.6(6)
C32 C22 C23 Fe2 -117.4(5)
C32 C22 C23 C24 -177.3(5)
C32 C22 C26 Fe2 118.2(3)
C32 C22 C26 C25 177.5(3)
C32 C22 C26 C27 1.5(4)
C32 C28 C29 F2 179.9(3)
C32 C28 C29 C30 0.2(5)
C33 C34 C35 Fe2 -59.0(3)
C33 C34 C35 C36 0.0(4)
C33 C34 C35 C40 179.2(4)
C34 C33 C37 Fe2 59.6(3)
C34 C33 C37 C36 0.0(4)
C34 C33 C37 C42 179.7(4)
C34 C35 C36 Fe2 -59.2(3)
C34 C35 C36 C37 0.0(4)
C34 C35 C36 C41 177.2(4)
C35 C36 C37 Fe2 -59.6(2)
C35 C36 C37 C33 0.0(4)
C35 C36 C37 C42 -179.8(4)
C37 C33 C34 Fe2 -59.4(3)
C37 C33 C34 C35 0.0(4)
C37 C33 C34 C39 178.5(4)
C38 C33 C34 Fe2 123.3(4)
C38 C33 C34 C35 -177.3(4)
C38 C33 C34 C39 1.2(6)
C38 C33 C37 Fe2 -123.0(4)
C38 C33 C37 C36 177.4(4)
C38 C33 C37 C42 -2.9(6)
C39 C34 C35 Fe2 122.5(4)
C39 C34 C35 C36 -178.5(4)
C39 C34 C35 C40 0.7(6)
C40 C35 C36 Fe2 121.6(4)
C40 C35 C36 C37 -179.2(4)
C40 C35 C36 C41 -2.1(6)
C41 C36 C37 Fe2 123.3(4)
C41 C36 C37 C33 -177.2(3)
C41 C36 C37 C42 3.1(6)

loop_
_smtbx_masks_void_nr
_smtbx_masks_void_average_x
_smtbx_masks_void_average_y
_smtbx_masks_void_average_z
_smtbx_masks_void_volume
_smtbx_masks_void_count_electrons
1 0.415 0.619 0.358 22.3 5.6
2 0.585 0.119 0.642 22.3 5.8
